data_7006999
loop_
_publ_author_name
'Bai, Sheng-Di'
'Guo, Jian-Ping'
'Liu, Dian-Sheng'

_publ_section_title
;
 A convenient route to silyl linked bis(amidinate) ligands and
 synthesis of group(I) metal derivatives.
;
_journal_issue 18
_journal_name_full 'Dalton transactions (Cambridge, England : 2003)'
_journal_page_first 2244
_journal_page_last 2250
_journal_paper_doi 10.1039/b516283a
_journal_year 2006
_chemical_formula_sum 'C48 H66 N4 Na2 O4 Si'
_chemical_formula_weight 837.12
_chemical_name_systematic
;
?
;
_space_group_IT_number 9
_symmetry_cell_setting monoclinic
_symmetry_space_group_name_Hall 'C -2yc'
_symmetry_space_group_name_H-M 'C 1 c 1'
_atom_sites_solution_hydrogens geom
_atom_sites_solution_primary direct
_atom_sites_solution_secondary difmap
_audit_creation_method SHELXL-97
_cell_angle_alpha 90.00
_cell_angle_beta 112.372(5)
_cell_angle_gamma 90.00
_cell_formula_units_Z 4
_cell_length_a 22.975(9)
_cell_length_b 21.168(8)
_cell_length_c 10.860(4)
_cell_measurement_reflns_used 2495
_cell_measurement_temperature 203(2)
_cell_measurement_theta_max 21.904
_cell_measurement_theta_min 2.717
_cell_volume 4884(3)
_computing_cell_refinement SAINT
_computing_data_collection Smart
_computing_data_reduction SAINT
_computing_molecular_graphics 'SHELXL-97 (Sheldrick, 1997)'
_computing_publication_material 'SHELXL-97 (Sheldrick, 1997)'
_computing_structure_refinement 'SHELXL-97 (Sheldrick, 1997)'
_computing_structure_solution 'SHELXS-97 (Sheldrick, 1990)'
_diffrn_ambient_temperature 203(2)
_diffrn_measured_fraction_theta_full 0.997
_diffrn_measured_fraction_theta_max 0.997
_diffrn_measurement_device_type 'Smart CCD'
_diffrn_measurement_method '\w scan'
_diffrn_radiation_monochromator graphite
_diffrn_radiation_source 'fine-focus sealed tube'
_diffrn_radiation_type MoK\a
_diffrn_radiation_wavelength 0.71073
_diffrn_reflns_av_R_equivalents 0.0280
_diffrn_reflns_av_sigmaI/netI 0.0498
_diffrn_reflns_limit_h_max 27
_diffrn_reflns_limit_h_min -17
_diffrn_reflns_limit_k_max 25
_diffrn_reflns_limit_k_min -24
_diffrn_reflns_limit_l_max 12
_diffrn_reflns_limit_l_min -12
_diffrn_reflns_number 9983
_diffrn_reflns_theta_full 25.01
_diffrn_reflns_theta_max 25.01
_diffrn_reflns_theta_min 1.92
_diffrn_standards_decay_% 4.32
_exptl_absorpt_coefficient_mu 0.110
_exptl_absorpt_correction_T_max 0.9783
_exptl_absorpt_correction_T_min 0.7300
_exptl_absorpt_correction_type multi-scan
_exptl_absorpt_process_details SADABS
_exptl_crystal_colour Colorless
_exptl_crystal_density_diffrn 1.138
_exptl_crystal_density_method 'not measured'
_exptl_crystal_description Block
_exptl_crystal_F_000 1800
_exptl_crystal_size_max 0.40
_exptl_crystal_size_mid 0.30
_exptl_crystal_size_min 0.20
_refine_diff_density_max 0.358
_refine_diff_density_min -0.192
_refine_diff_density_rms 0.057
_refine_ls_abs_structure_details 'Flack H D (1983), Acta Cryst. A39, 876-881'
_refine_ls_abs_structure_Flack 0.1(2)
_refine_ls_extinction_method none
_refine_ls_goodness_of_fit_ref 1.067
_refine_ls_hydrogen_treatment constr
_refine_ls_matrix_type full
_refine_ls_number_parameters 532
_refine_ls_number_reflns 6047
_refine_ls_number_restraints 22
_refine_ls_restrained_S_all 1.073
_refine_ls_R_factor_all 0.0951
_refine_ls_R_factor_gt 0.0732
_refine_ls_shift/su_max 0.001
_refine_ls_shift/su_mean 0.000
_refine_ls_structure_factor_coef Fsqd
_refine_ls_weighting_details 'calc w=1/[\s^2^(Fo^2^)+(0.1167P)^2^+0.6220P] where P=(Fo^2^+2Fc^2^)/3'
_refine_ls_weighting_scheme calc
_refine_ls_wR_factor_gt 0.1824
_refine_ls_wR_factor_ref 0.1981
_reflns_number_gt 4486
_reflns_number_total 6047
_reflns_threshold_expression >2sigma(I)
_cod_data_source_file b516283a.txt
_cod_data_source_block s155p
_cod_depositor_comments
;
The following automatic conversions were performed:
'_symmetry_cell_setting' value 'Monoclinic' changed to 'monoclinic'
according to '/home/saulius/struct/CIF-dictionaries/cif_core.dic'
dictionary named 'cif_core.dic' version 2.4.1 from
2010-06-29.

'_exptl_absorpt_correction_type' value 'Multi-scan' changed
to 'multi-scan' according to
'/home/saulius/struct/CIF-dictionaries/cif_core.dic' dictionary named
'cif_core.dic' version 2.4.1 from 2010-06-29.

Automatic conversion script
Id: cif_fix_enum 1527 2010-12-29 10:47:43Z saulius 
;
_cod_original_sg_symbol_H-M Cc
_cod_database_code 7006999

loop_
_symmetry_equiv_pos_as_xyz
'x, y, z'
'x, -y, z+1/2'
'x+1/2, y+1/2, z'
'x+1/2, -y+1/2, z+1/2'

loop_
_atom_site_label
_atom_site_type_symbol
_atom_site_fract_x
_atom_site_fract_y
_atom_site_fract_z
_atom_site_U_iso_or_equiv
_atom_site_adp_type
_atom_site_occupancy
_atom_site_symmetry_multiplicity
_atom_site_calc_flag
_atom_site_refinement_flags
_atom_site_disorder_assembly
_atom_site_disorder_group
Si1 Si 0.66753(7) 0.31614(7) 0.55887(14) 0.0573(4) Uani 1 1 d . . .
Na1 Na 0.63120(9) 0.26950(10) 0.7898(2) 0.0670(6) Uani 1 1 d . . .
Na2 Na 0.38618(9) 0.34094(10) 0.3593(2) 0.0669(6) Uani 1 1 d . . .
N1 N 0.78984(19) 0.2038(2) 0.8333(4) 0.0582(11) Uani 1 1 d . . .
N2 N 0.71022(19) 0.2713(2) 0.6936(4) 0.0568(11) Uani 1 1 d . . .
N3 N 0.59701(19) 0.3192(2) 0.5763(4) 0.0549(10) Uani 1 1 d . . .
N4 N 0.48709(18) 0.31265(19) 0.5064(4) 0.0561(11) Uani 1 1 d . . .
C1 C 0.7558(3) 0.1969(3) 0.9189(6) 0.0645(15) Uani 1 1 d . . .
C2 C 0.7040(3) 0.1566(3) 0.8845(7) 0.0808(18) Uani 1 1 d . . .
C3 C 0.6726(4) 0.1499(4) 0.9728(10) 0.097(2) Uani 1 1 d . . .
H3A H 0.6377 0.1228 0.9510 0.117 Uiso 1 1 calc R . .
C4 C 0.6929(5) 0.1826(6) 1.0900(10) 0.123(3) Uani 1 1 d . . .
H4A H 0.6718 0.1780 1.1485 0.147 Uiso 1 1 calc R . .
C5 C 0.7432(4) 0.2217(5) 1.1226(7) 0.101(2) Uani 1 1 d . . .
H5A H 0.7568 0.2433 1.2042 0.121 Uiso 1 1 calc R . .
C6 C 0.7750(3) 0.2305(3) 1.0391(6) 0.0749(17) Uani 1 1 d . . .
C7 C 0.6822(4) 0.1216(4) 0.7542(10) 0.117(3) Uani 1 1 d . . .
H7A H 0.7024 0.0806 0.7673 0.175 Uiso 1 1 calc R . .
H7B H 0.6932 0.1456 0.6900 0.175 Uiso 1 1 calc R . .
H7C H 0.6369 0.1161 0.7211 0.175 Uiso 1 1 calc R . .
C8 C 0.8298(3) 0.2751(5) 1.0748(7) 0.103(2) Uani 1 1 d . . .
H8A H 0.8369 0.2945 1.1603 0.155 Uiso 1 1 calc R . .
H8B H 0.8207 0.3077 1.0072 0.155 Uiso 1 1 calc R . .
H8C H 0.8671 0.2520 1.0801 0.155 Uiso 1 1 calc R . .
C9 C 0.7641(2) 0.2409(2) 0.7292(5) 0.0535(12) Uani 1 1 d . . .
C10 C 0.8040(2) 0.2470(3) 0.6464(5) 0.0601(14) Uani 1 1 d . . .
C11 C 0.8454(3) 0.2974(4) 0.6668(7) 0.0833(18) Uani 1 1 d . . .
H11A H 0.8488 0.3269 0.7340 0.100 Uiso 1 1 calc R . .
C12 C 0.8803(4) 0.3052(6) 0.5946(13) 0.125(3) Uani 1 1 d . . .
H12A H 0.9079 0.3398 0.6111 0.150 Uiso 1 1 calc R . .
C13 C 0.8762(5) 0.2639(8) 0.4982(13) 0.138(5) Uani 1 1 d . . .
H13A H 0.9007 0.2701 0.4469 0.165 Uiso 1 1 calc R . .
C14 C 0.8381(5) 0.2143(6) 0.4741(7) 0.105(3) Uani 1 1 d . . .
H14A H 0.8358 0.1857 0.4062 0.127 Uiso 1 1 calc R . .
C15 C 0.8011(3) 0.2046(4) 0.5504(6) 0.086(2) Uani 1 1 d . . .
H15A H 0.7746 0.1692 0.5350 0.103 Uiso 1 1 calc R . .
C16 C 0.7061(3) 0.3953(3) 0.5694(8) 0.094(2) Uani 1 1 d . . .
H16A H 0.7143 0.4025 0.4892 0.141 Uiso 1 1 calc R . .
H16B H 0.7456 0.3961 0.6462 0.141 Uiso 1 1 calc R . .
H16C H 0.6785 0.4281 0.5783 0.141 Uiso 1 1 calc R . .
C17 C 0.6582(3) 0.2793(4) 0.3953(6) 0.093(2) Uani 1 1 d . . .
H17A H 0.6750 0.3076 0.3467 0.140 Uiso 1 1 calc R . .
H17B H 0.6139 0.2718 0.3436 0.140 Uiso 1 1 calc R . .
H17C H 0.6809 0.2396 0.4111 0.140 Uiso 1 1 calc R . .
C18 C 0.5389(2) 0.3317(2) 0.4920(5) 0.0505(12) Uani 1 1 d . . .
C19 C 0.5267(2) 0.3717(2) 0.3689(5) 0.0509(12) Uani 1 1 d . . .
C20 C 0.5530(2) 0.4305(3) 0.3799(6) 0.0665(15) Uani 1 1 d . . .
H20A H 0.5770 0.4467 0.4647 0.080 Uiso 1 1 calc R . .
C21 C 0.5444(3) 0.4670(3) 0.2659(8) 0.090(2) Uani 1 1 d . . .
H21A H 0.5635 0.5069 0.2745 0.109 Uiso 1 1 calc R . .
C22 C 0.5081(3) 0.4440(4) 0.1420(7) 0.0860(19) Uani 1 1 d . . .
H22A H 0.5014 0.4684 0.0654 0.103 Uiso 1 1 calc R . .
C23 C 0.4820(3) 0.3858(4) 0.1313(6) 0.0838(19) Uani 1 1 d . . .
H23A H 0.4576 0.3697 0.0467 0.101 Uiso 1 1 calc R . .
C24 C 0.4908(3) 0.3498(3) 0.2440(6) 0.0656(14) Uani 1 1 d . . .
H24A H 0.4718 0.3098 0.2345 0.079 Uiso 1 1 calc R . .
C25 C 0.4953(2) 0.2733(2) 0.6155(6) 0.0568(13) Uani 1 1 d . . .
C26 C 0.4936(3) 0.2989(3) 0.7336(6) 0.0670(15) Uani 1 1 d . . .
C27 C 0.5003(3) 0.2601(3) 0.8386(7) 0.0792(18) Uani 1 1 d . . .
H27A H 0.5000 0.2775 0.9180 0.095 Uiso 1 1 calc R . .
C28 C 0.5073(3) 0.1968(4) 0.8301(9) 0.092(2) Uani 1 1 d . . .
H28A H 0.5115 0.1707 0.9032 0.111 Uiso 1 1 calc R . .
C29 C 0.5083(3) 0.1707(3) 0.7156(9) 0.086(2) Uani 1 1 d . . .
H29A H 0.5120 0.1267 0.7099 0.103 Uiso 1 1 calc R . .
C30 C 0.5038(3) 0.2082(3) 0.6081(7) 0.0708(16) Uani 1 1 d . . .
C31 C 0.4862(4) 0.3697(4) 0.7415(8) 0.097(2) Uani 1 1 d . . .
H31A H 0.4425 0.3797 0.7236 0.146 Uiso 1 1 calc R . .
H31B H 0.4990 0.3904 0.6761 0.146 Uiso 1 1 calc R . .
H31C H 0.5124 0.3845 0.8299 0.146 Uiso 1 1 calc R . .
C32 C 0.5070(4) 0.1799(3) 0.4859(8) 0.096(2) Uani 1 1 d . . .
H32A H 0.5128 0.1346 0.4976 0.144 Uiso 1 1 calc R . .
H32B H 0.5421 0.1981 0.4694 0.144 Uiso 1 1 calc R . .
H32C H 0.4682 0.1886 0.4108 0.144 Uiso 1 1 calc R . .
O1 O 0.6483(2) 0.3525(3) 0.9395(5) 0.0984(15) Uani 1 1 d . . .
C33 C 0.6382(5) 0.3613(5) 1.0581(9) 0.125(3) Uani 1 1 d . . .
H33A H 0.6474 0.3221 1.1101 0.150 Uiso 1 1 calc R . .
H33B H 0.5942 0.3726 1.0378 0.150 Uiso 1 1 calc R . .
C34 C 0.6796(7) 0.4118(7) 1.1344(11) 0.171(5) Uani 1 1 d . . .
H34A H 0.6554 0.4503 1.1314 0.206 Uiso 1 1 calc R . .
H34B H 0.7013 0.3991 1.2276 0.206 Uiso 1 1 calc R . .
C35 C 0.7230(6) 0.4221(5) 1.0746(12) 0.138(4) Uani 1 1 d . . .
H35A H 0.7621 0.3991 1.1222 0.165 Uiso 1 1 calc R . .
H35B H 0.7326 0.4672 1.0747 0.165 Uiso 1 1 calc R . .
C36 C 0.6914(4) 0.3976(4) 0.9326(8) 0.103(2) Uani 1 1 d . . .
H36A H 0.6699 0.4319 0.8716 0.124 Uiso 1 1 calc R . .
H36B H 0.7224 0.3784 0.9021 0.124 Uiso 1 1 calc R . .
O2 O 0.3599(3) 0.4454(3) 0.3084(8) 0.123(2) Uani 1 1 d D . .
C37 C 0.3758(11) 0.4896(8) 0.234(3) 0.37(2) Uani 1 1 d D . .
H37A H 0.3741 0.4710 0.1504 0.444 Uiso 1 1 calc R . .
H37B H 0.4186 0.5052 0.2835 0.444 Uiso 1 1 calc R . .
C38 C 0.3285(10) 0.5433(7) 0.207(2) 0.293(14) Uani 1 1 d D . .
H38A H 0.2977 0.5417 0.1154 0.351 Uiso 1 1 calc R . .
H38B H 0.3498 0.5844 0.2230 0.351 Uiso 1 1 calc R . .
C39 C 0.2968(10) 0.5321(8) 0.306(3) 0.41(3) Uani 1 1 d D . .
H39A H 0.2526 0.5198 0.2595 0.491 Uiso 1 1 calc R . .
H39B H 0.2988 0.5699 0.3592 0.491 Uiso 1 1 calc R . .
C40 C 0.3354(10) 0.4781(7) 0.3923(14) 0.287(14) Uani 1 1 d D . .
H40A H 0.3695 0.4946 0.4714 0.345 Uiso 1 1 calc R . .
H40B H 0.3088 0.4503 0.4206 0.345 Uiso 1 1 calc R . .
O3 O 0.6237(12) 0.9653(9) 0.9174(16) 0.321(12) Uani 1 1 d . . .
C41 C 0.6360(12) 0.9215(12) 0.827(3) 0.298(17) Uani 1 1 d . . .
H41A H 0.6492 0.8804 0.8696 0.357 Uiso 1 1 calc R . .
H41B H 0.6695 0.9379 0.8005 0.357 Uiso 1 1 calc R . .
C42 C 0.5771(13) 0.9151(14) 0.709(3) 0.304(16) Uani 1 1 d . . .
H42A H 0.5840 0.9202 0.6260 0.365 Uiso 1 1 calc R . .
H42B H 0.5565 0.8745 0.7083 0.365 Uiso 1 1 calc R . .
C43 C 0.5436(13) 0.9644(18) 0.730(2) 0.335(19) Uani 1 1 d . . .
H43A H 0.5316 0.9919 0.6520 0.402 Uiso 1 1 calc R . .
H43B H 0.5046 0.9470 0.7333 0.402 Uiso 1 1 calc R . .
C44 C 0.5692(8) 0.9999(8) 0.835(3) 0.197(6) Uani 1 1 d . . .
H44A H 0.5403 1.0063 0.8813 0.237 Uiso 1 1 calc R . .
H44B H 0.5810 1.0412 0.8112 0.237 Uiso 1 1 calc R . .
O4 O 0.9101(13) 0.5311(7) 0.348(3) 0.396(17) Uani 1 1 d D . .
C45 C 0.8719(9) 0.5485(6) 0.415(2) 0.277(14) Uani 1 1 d D . .
H45A H 0.8409 0.5798 0.3630 0.332 Uiso 1 1 calc R . .
H45B H 0.8974 0.5673 0.5012 0.332 Uiso 1 1 calc R . .
C46 C 0.8387(8) 0.4901(11) 0.436(3) 0.315(14) Uani 1 1 d D . .
H46A H 0.7959 0.4871 0.3685 0.378 Uiso 1 1 calc R . .
H46B H 0.8371 0.4898 0.5246 0.378 Uiso 1 1 calc R . .
C47 C 0.8799(14) 0.4368(6) 0.420(3) 0.37(2) Uani 1 1 d D . .
H47A H 0.9094 0.4223 0.5076 0.446 Uiso 1 1 calc R . .
H47B H 0.8541 0.4010 0.3727 0.446 Uiso 1 1 calc R . .
C48 C 0.9143(12) 0.4656(8) 0.342(2) 0.290(14) Uani 1 1 d D . .
H48A H 0.9585 0.4525 0.3788 0.348 Uiso 1 1 calc R . .
H48B H 0.8956 0.4514 0.2491 0.348 Uiso 1 1 calc R . .

loop_
_atom_site_aniso_label
_atom_site_aniso_U_11
_atom_site_aniso_U_22
_atom_site_aniso_U_33
_atom_site_aniso_U_23
_atom_site_aniso_U_13
_atom_site_aniso_U_12
Si1 0.0336(6) 0.0812(9) 0.0603(8) 0.0156(7) 0.0214(6) 0.0076(6)
Na1 0.0473(11) 0.0930(15) 0.0658(12) 0.0114(11) 0.0274(9) 0.0010(10)
Na2 0.0365(10) 0.0827(13) 0.0758(13) 0.0049(11) 0.0148(9) -0.0048(9)
N1 0.037(2) 0.082(3) 0.056(2) 0.015(2) 0.0169(18) 0.007(2)
N2 0.039(2) 0.075(3) 0.057(2) 0.007(2) 0.0195(19) 0.002(2)
N3 0.032(2) 0.070(2) 0.062(2) 0.000(2) 0.0174(18) 0.0020(18)
N4 0.033(2) 0.068(2) 0.062(3) 0.004(2) 0.0122(19) -0.0029(18)
C1 0.047(3) 0.082(4) 0.066(4) 0.028(3) 0.024(3) 0.019(3)
C2 0.067(4) 0.086(4) 0.090(4) 0.025(4) 0.030(3) 0.006(3)
C3 0.081(5) 0.117(6) 0.106(6) 0.044(5) 0.049(4) 0.007(4)
C4 0.101(7) 0.185(9) 0.105(7) 0.067(7) 0.065(6) 0.033(6)
C5 0.073(5) 0.172(7) 0.063(4) 0.033(4) 0.032(4) 0.040(5)
C6 0.053(3) 0.116(5) 0.054(3) 0.022(3) 0.019(3) 0.026(3)
C7 0.092(6) 0.102(5) 0.153(8) -0.012(5) 0.042(5) -0.032(5)
C8 0.056(4) 0.162(7) 0.081(4) -0.023(4) 0.015(3) 0.014(4)
C9 0.037(3) 0.068(3) 0.055(3) 0.001(2) 0.016(2) 0.002(2)
C10 0.036(3) 0.088(4) 0.054(3) 0.016(3) 0.015(2) 0.019(3)
C11 0.052(4) 0.100(5) 0.104(5) 0.014(4) 0.037(3) 0.006(3)
C12 0.088(6) 0.147(8) 0.177(10) 0.052(7) 0.092(7) 0.025(5)
C13 0.082(6) 0.229(13) 0.134(9) 0.107(9) 0.078(6) 0.076(8)
C14 0.095(6) 0.171(8) 0.057(4) 0.014(5) 0.036(4) 0.062(6)
C15 0.061(4) 0.125(5) 0.066(4) -0.012(4) 0.019(3) 0.035(4)
C16 0.043(3) 0.111(5) 0.129(6) 0.056(4) 0.032(3) 0.001(3)
C17 0.068(4) 0.155(7) 0.061(4) 0.012(4) 0.030(3) 0.036(4)
C18 0.036(3) 0.055(3) 0.058(3) -0.010(2) 0.014(2) -0.005(2)
C19 0.032(2) 0.057(3) 0.063(3) -0.003(2) 0.018(2) 0.005(2)
C20 0.045(3) 0.063(3) 0.083(4) 0.010(3) 0.014(3) 0.009(2)
C21 0.065(4) 0.073(4) 0.127(6) 0.023(4) 0.029(4) 0.005(3)
C22 0.078(4) 0.098(5) 0.086(5) 0.035(4) 0.035(4) 0.017(4)
C23 0.070(4) 0.121(6) 0.062(4) 0.002(4) 0.026(3) 0.006(4)
C24 0.049(3) 0.085(4) 0.063(3) 0.001(3) 0.022(3) 0.000(3)
C25 0.028(2) 0.065(3) 0.077(4) 0.006(3) 0.019(2) -0.005(2)
C26 0.046(3) 0.082(4) 0.077(4) 0.005(3) 0.027(3) 0.001(3)
C27 0.056(4) 0.099(5) 0.088(4) 0.014(4) 0.034(3) -0.008(3)
C28 0.069(4) 0.097(6) 0.117(6) 0.034(5) 0.043(4) -0.007(3)
C29 0.068(4) 0.073(4) 0.117(6) 0.012(4) 0.035(4) -0.007(3)
C30 0.050(3) 0.067(4) 0.095(4) 0.002(3) 0.028(3) -0.007(3)
C31 0.105(6) 0.102(5) 0.100(5) -0.015(4) 0.055(4) 0.008(4)
C32 0.110(6) 0.074(4) 0.103(5) -0.012(4) 0.040(4) 0.001(4)
O1 0.089(3) 0.133(4) 0.084(3) -0.013(3) 0.045(3) -0.024(3)
C33 0.120(7) 0.172(8) 0.098(6) -0.035(6) 0.059(5) -0.020(6)
C34 0.176(12) 0.235(14) 0.123(8) -0.068(8) 0.080(8) -0.090(11)
C35 0.133(9) 0.118(6) 0.165(10) -0.022(6) 0.058(8) -0.021(6)
C36 0.096(6) 0.105(5) 0.115(6) 0.016(5) 0.048(5) 0.005(5)
O2 0.088(4) 0.098(3) 0.187(6) 0.010(4) 0.055(4) 0.016(3)
C37 0.45(4) 0.188(15) 0.67(6) 0.20(3) 0.44(5) 0.17(2)
C38 0.27(2) 0.149(12) 0.54(4) 0.175(18) 0.24(3) 0.114(14)
C39 0.24(2) 0.141(13) 0.90(9) 0.13(3) 0.28(4) 0.065(14)
C40 0.45(4) 0.193(15) 0.194(15) -0.065(13) 0.09(2) 0.02(2)
O3 0.42(3) 0.240(14) 0.212(13) 0.034(12) 0.019(16) -0.049(17)
C41 0.22(2) 0.30(2) 0.27(2) -0.13(2) -0.027(18) 0.107(19)
C42 0.29(3) 0.34(3) 0.27(3) -0.12(2) 0.09(2) 0.11(2)
C43 0.27(3) 0.43(4) 0.205(19) -0.13(2) -0.015(19) 0.06(3)
C44 0.155(12) 0.185(13) 0.25(2) -0.010(15) 0.074(13) 0.030(11)
O4 0.57(4) 0.180(12) 0.65(4) -0.072(17) 0.48(4) -0.034(17)
C45 0.181(18) 0.135(11) 0.45(4) -0.037(17) 0.04(2) 0.047(11)
C46 0.143(15) 0.39(4) 0.41(4) -0.06(3) 0.095(18) -0.07(2)
C47 0.49(6) 0.154(16) 0.43(5) 0.08(2) 0.13(4) 0.00(2)
C48 0.45(4) 0.156(15) 0.32(3) -0.019(16) 0.21(3) 0.09(2)

loop_
_atom_type_symbol
_atom_type_description
_atom_type_scat_dispersion_real
_atom_type_scat_dispersion_imag
_atom_type_scat_source
C C 0.0033 0.0016 'International Tables Vol C Tables 4.2.6.8 and 6.1.1.4'
H H 0.0000 0.0000 'International Tables Vol C Tables 4.2.6.8 and 6.1.1.4'
N N 0.0061 0.0033 'International Tables Vol C Tables 4.2.6.8 and 6.1.1.4'
Na Na 0.0362 0.0249 'International Tables Vol C Tables 4.2.6.8 and 6.1.1.4'
Si Si 0.0817 0.0704 'International Tables Vol C Tables 4.2.6.8 and 6.1.1.4'
O O 0.0106 0.0060 'International Tables Vol C Tables 4.2.6.8 and 6.1.1.4'

loop_
_geom_angle_atom_site_label_1
_geom_angle_atom_site_label_2
_geom_angle_atom_site_label_3
_geom_angle
_geom_angle_site_symmetry_1
_geom_angle_site_symmetry_3
_geom_angle_publ_flag
N3 Si1 N2 100.8(2) . . ?
N3 Si1 C17 110.5(3) . . ?
N2 Si1 C17 113.7(3) . . ?
N3 Si1 C16 114.0(3) . . ?
N2 Si1 C16 109.9(3) . . ?
C17 Si1 C16 108.0(4) . . ?
N3 Si1 Na1 50.17(15) . . ?
N2 Si1 Na1 51.05(16) . . ?
C17 Si1 Na1 131.8(3) . . ?
C16 Si1 Na1 120.2(3) . . ?
O1 Na1 N3 104.57(19) . . ?
O1 Na1 N2 109.66(18) . . ?
N3 Na1 N2 66.22(14) . . ?
O1 Na1 C2 117.3(2) . . ?
N3 Na1 C2 130.1(2) . . ?
N2 Na1 C2 74.77(18) . . ?
O1 Na1 C25 106.35(19) . . ?
N3 Na1 C25 59.50(15) . . ?
N2 Na1 C25 120.27(17) . . ?
C2 Na1 C25 125.28(19) . . ?
O1 Na1 C26 82.61(19) . . ?
N3 Na1 C26 77.47(16) . . ?
N2 Na1 C26 143.46(16) . . ?
C2 Na1 C26 131.27(19) . . ?
C25 Na1 C26 27.00(16) . . ?
O1 Na1 C1 100.33(19) . . ?
N3 Na1 C1 124.55(17) . . ?
N2 Na1 C1 58.88(15) . . ?
C2 Na1 C1 26.82(17) . . ?
C25 Na1 C1 150.81(18) . . ?
C26 Na1 C1 155.17(17) . . ?
O1 Na1 Si1 107.48(15) . . ?
N3 Na1 Si1 33.17(10) . . ?
N2 Na1 Si1 33.31(10) . . ?
C2 Na1 Si1 104.83(16) . . ?
C25 Na1 Si1 90.97(13) . . ?
C26 Na1 Si1 110.62(13) . . ?
C1 Na1 Si1 92.16(13) . . ?
O1 Na1 C30 128.6(2) . . ?
N3 Na1 C30 71.74(17) . . ?
N2 Na1 C30 114.29(18) . . ?
C2 Na1 C30 99.13(19) . . ?
C25 Na1 C30 26.37(16) . . ?
C26 Na1 C30 46.11(17) . . ?
C1 Na1 C30 124.49(18) . . ?
Si1 Na1 C30 95.60(15) . . ?
O2 Na2 N1 102.2(2) . 4_454 ?
O2 Na2 N4 120.7(2) . . ?
N1 Na2 N4 129.02(18) 4_454 . ?
O2 Na2 C10 112.3(2) . 4_454 ?
N1 Na2 C10 50.53(15) 4_454 4_454 ?
N4 Na2 C10 122.38(17) . 4_454 ?
O2 Na2 C24 91.0(2) . . ?
N1 Na2 C24 145.27(17) 4_454 . ?
N4 Na2 C24 64.73(16) . . ?
C10 Na2 C24 94.75(17) 4_454 . ?
C9 N1 C1 116.1(4) . . ?
C9 N1 Na2 116.3(3) . 4 ?
C1 N1 Na2 127.5(3) . 4 ?
C9 N2 Si1 133.9(4) . . ?
C9 N2 Na1 130.0(3) . . ?
Si1 N2 Na1 95.64(19) . . ?
C18 N3 Si1 132.9(4) . . ?
C18 N3 Na1 129.1(4) . . ?
Si1 N3 Na1 96.66(18) . . ?
C18 N4 C25 116.3(4) . . ?
C18 N4 Na2 123.0(3) . . ?
C25 N4 Na2 120.6(3) . . ?
C2 C1 C6 119.7(6) . . ?
C2 C1 N1 120.7(6) . . ?
C6 C1 N1 119.6(5) . . ?
C2 C1 Na1 68.4(3) . . ?
C6 C1 Na1 94.6(3) . . ?
N1 C1 Na1 107.2(3) . . ?
C1 C2 C3 119.0(7) . . ?
C1 C2 C7 119.8(7) . . ?
C3 C2 C7 121.1(7) . . ?
C1 C2 Na1 84.8(3) . . ?
C3 C2 Na1 87.1(4) . . ?
C7 C2 Na1 97.7(4) . . ?
C4 C3 C2 120.1(8) . . ?
C5 C4 C3 120.5(8) . . ?
C4 C5 C6 121.7(8) . . ?
C5 C6 C1 119.0(7) . . ?
C5 C6 C8 121.2(7) . . ?
C1 C6 C8 119.8(6) . . ?
N2 C9 N1 127.5(5) . . ?
N2 C9 C10 119.9(4) . . ?
N1 C9 C10 112.6(4) . . ?
C15 C10 C11 117.5(6) . . ?
C15 C10 C9 122.4(6) . . ?
C11 C10 C9 120.1(6) . . ?
C15 C10 Na2 90.9(4) . 4 ?
C11 C10 Na2 99.3(4) . 4 ?
C9 C10 Na2 80.6(3) . 4 ?
C12 C11 C10 122.1(9) . . ?
C11 C12 C13 120.1(10) . . ?
C14 C13 C12 121.0(8) . . ?
C13 C14 C15 119.9(9) . . ?
C10 C15 C14 119.3(8) . . ?
N4 C18 N3 124.9(5) . . ?
N4 C18 C19 113.7(4) . . ?
N3 C18 C19 121.3(5) . . ?
C20 C19 C24 118.2(5) . . ?
C20 C19 C18 120.2(4) . . ?
C24 C19 C18 121.6(5) . . ?
C19 C20 C21 120.9(6) . . ?
C22 C21 C20 119.7(6) . . ?
C23 C22 C21 119.3(6) . . ?
C22 C23 C24 120.8(6) . . ?
C19 C24 C23 121.1(6) . . ?
C19 C24 Na2 83.6(3) . . ?
C23 C24 Na2 120.8(4) . . ?
C30 C25 N4 120.9(5) . . ?
C30 C25 C26 119.0(5) . . ?
N4 C25 C26 120.1(5) . . ?
C30 C25 Na1 82.8(3) . . ?
N4 C25 Na1 109.0(3) . . ?
C26 C25 Na1 79.5(3) . . ?
C27 C26 C25 119.8(6) . . ?
C27 C26 C31 121.8(6) . . ?
C25 C26 C31 118.4(5) . . ?
C27 C26 Na1 86.1(4) . . ?
C25 C26 Na1 73.5(3) . . ?
C31 C26 Na1 108.8(4) . . ?
C28 C27 C26 121.0(7) . . ?
C27 C28 C29 120.3(7) . . ?
C28 C29 C30 120.9(6) . . ?
C29 C30 C25 119.0(6) . . ?
C29 C30 C32 120.7(6) . . ?
C25 C30 C32 120.3(6) . . ?
C29 C30 Na1 87.4(4) . . ?
C25 C30 Na1 70.8(3) . . ?
C32 C30 Na1 112.3(5) . . ?
C36 O1 C33 109.1(7) . . ?
C36 O1 Na1 114.4(5) . . ?
C33 O1 Na1 134.3(6) . . ?
O1 C33 C34 108.5(9) . . ?
C35 C34 C33 106.0(9) . . ?
C34 C35 C36 105.6(9) . . ?
O1 C36 C35 104.5(7) . . ?
C37 O2 C40 107.6(7) . . ?
C37 O2 Na2 133.9(6) . . ?
C40 O2 Na2 116.4(7) . . ?
O2 C37 C38 107.1(7) . . ?
C37 C38 C39 104.2(5) . . ?
C38 C39 C40 103.1(6) . . ?
O2 C40 C39 104.4(6) . . ?
C44 O3 C41 104.7(15) . . ?
O3 C41 C42 107.1(19) . . ?
C43 C42 C41 100.1(19) . . ?
C44 C43 C42 119(2) . . ?
C43 C44 O3 104.1(18) . . ?
C45 O4 C48 110.9(6) . . ?
O4 C45 C46 108.4(6) . . ?
C45 C46 C47 102.8(6) . . ?
C48 C47 C46 104.2(7) . . ?
O4 C48 C47 108.6(6) . . ?

loop_
_geom_bond_atom_site_label_1
_geom_bond_atom_site_label_2
_geom_bond_distance
_geom_bond_site_symmetry_2
_geom_bond_publ_flag
Si1 N3 1.702(4) . ?
Si1 N2 1.706(4) . ?
Si1 C17 1.875(7) . ?
Si1 C16 1.879(7) . ?
Si1 Na1 3.091(3) . ?
Na1 O1 2.324(6) . ?
Na1 N3 2.390(5) . ?
Na1 N2 2.416(5) . ?
Na1 C2 2.873(7) . ?
Na1 C25 2.973(5) . ?
Na1 C26 3.047(6) . ?
Na1 C1 3.076(5) . ?
Na1 C30 3.123(6) . ?
Na2 O2 2.303(6) . ?
Na2 N1 2.324(5) 4_454 ?
Na2 N4 2.338(4) . ?
Na2 C10 3.009(5) 4_454 ?
Na2 C24 3.110(6) . ?
N1 C9 1.317(6) . ?
N1 C1 1.433(7) . ?
N1 Na2 2.324(5) 4 ?
N2 C9 1.315(6) . ?
N3 C18 1.327(6) . ?
N4 C18 1.321(7) . ?
N4 C25 1.401(7) . ?
C1 C2 1.394(9) . ?
C1 C6 1.402(9) . ?
C2 C3 1.408(11) . ?
C2 C7 1.505(11) . ?
C3 C4 1.366(13) . ?
C4 C5 1.354(13) . ?
C5 C6 1.377(10) . ?
C6 C8 1.502(11) . ?
C9 C10 1.515(8) . ?
C10 C15 1.356(9) . ?
C10 C11 1.389(9) . ?
C10 Na2 3.009(5) 4 ?
C11 C12 1.329(12) . ?
C12 C13 1.340(15) . ?
C13 C14 1.327(16) . ?
C14 C15 1.411(12) . ?
C18 C19 1.516(7) . ?
C19 C20 1.368(8) . ?
C19 C24 1.372(7) . ?
C20 C21 1.409(9) . ?
C21 C22 1.374(10) . ?
C22 C23 1.356(10) . ?
C23 C24 1.390(9) . ?
C25 C30 1.398(8) . ?
C25 C26 1.407(8) . ?
C26 C27 1.366(9) . ?
C26 C31 1.514(10) . ?
C27 C28 1.358(11) . ?
C28 C29 1.368(11) . ?
C29 C30 1.384(10) . ?
C30 C32 1.483(10) . ?
O1 C36 1.399(9) . ?
O1 C33 1.404(10) . ?
C33 C34 1.461(14) . ?
C34 C35 1.397(16) . ?
C35 C36 1.524(13) . ?
O2 C37 1.370(8) . ?
O2 C40 1.420(8) . ?
C37 C38 1.522(9) . ?
C38 C39 1.523(9) . ?
C39 C40 1.530(9) . ?
O3 C44 1.43(2) . ?
O3 C41 1.46(3) . ?
C41 C42 1.47(3) . ?
C42 C43 1.36(3) . ?
C43 C44 1.31(2) . ?
O4 C45 1.388(9) . ?
O4 C48 1.393(8) . ?
C45 C46 1.513(9) . ?
C46 C47 1.520(9) . ?
C47 C48 1.497(9) . ?
